data_7021740
loop_
_publ_author_name
'Al-Harbi, Ahmed'
'Rong, Yi'
'Parkin, Gerard'

_publ_section_title
;
 Synthesis and structural characterization of bis and
 tris(2-mercapto-1-methylbenzimidazolyl)hydroborato complexes:
 benzannulation promotes \k(3)-coordination.
;
_journal_issue 31
_journal_name_full 'Dalton transactions (Cambridge, England : 2003)'
_journal_page_first 11117
_journal_page_last 11127
_journal_paper_doi 10.1039/c3dt51092a
_journal_volume 42
_journal_year 2013
_chemical_formula_sum 'C60 H68 B2 N12 Na2 O3 S6'
_chemical_formula_weight 1265.22
_chemical_name_systematic
;
?
;
_space_group_IT_number 15
_symmetry_cell_setting monoclinic
_symmetry_space_group_name_Hall '-C 2yc'
_symmetry_space_group_name_H-M 'C 1 2/c 1'
_atom_sites_solution_hydrogens geom
_atom_sites_solution_primary direct
_atom_sites_solution_secondary difmap
_audit_creation_method SHELXL-97
_cell_angle_alpha 90.00
_cell_angle_beta 96.783(6)
_cell_angle_gamma 90.00
_cell_formula_units_Z 4
_cell_length_a 34.381(13)
_cell_length_b 16.553(6)
_cell_length_c 11.073(4)
_cell_measurement_reflns_used 8221
_cell_measurement_temperature 125(2)
_cell_measurement_theta_max 30.37
_cell_measurement_theta_min 2.24
_cell_volume 6258(4)
_computing_cell_refinement 'Bruker SAINT'
_computing_data_collection 'Bruker APEX2'
_computing_data_reduction 'Bruker SAINT'
_computing_molecular_graphics 'Bruker SHELXTL'
_computing_publication_material 'Bruker SHELXTL'
_computing_structure_refinement 'SHELXL-97 (Sheldrick, 2008)'
_computing_structure_solution 'SHELXS-97 (Sheldrick, 2008)'
_diffrn_ambient_temperature 125(2)
_diffrn_measured_fraction_theta_full 0.998
_diffrn_measured_fraction_theta_max 0.998
_diffrn_measurement_device_type 'Bruker APEX-II CCD'
_diffrn_measurement_method '\f and \w scans'
_diffrn_radiation_monochromator graphite
_diffrn_radiation_source 'fine-focus sealed tube'
_diffrn_radiation_type MoK\a
_diffrn_radiation_wavelength 0.71073
_diffrn_reflns_av_R_equivalents 0.0796
_diffrn_reflns_av_sigmaI/netI 0.0812
_diffrn_reflns_limit_h_max 48
_diffrn_reflns_limit_h_min -49
_diffrn_reflns_limit_k_max 23
_diffrn_reflns_limit_k_min -23
_diffrn_reflns_limit_l_max 15
_diffrn_reflns_limit_l_min -15
_diffrn_reflns_number 37010
_diffrn_reflns_theta_full 30.55
_diffrn_reflns_theta_max 30.55
_diffrn_reflns_theta_min 1.19
_exptl_absorpt_coefficient_mu 0.288
_exptl_absorpt_correction_T_max 0.9829
_exptl_absorpt_correction_T_min 0.9527
_exptl_absorpt_correction_type empirical
_exptl_absorpt_process_details sadabs
_exptl_crystal_colour COLORLESS
_exptl_crystal_density_diffrn 1.343
_exptl_crystal_density_method 'not measured'
_exptl_crystal_description BLOCK
_exptl_crystal_F_000 2656
_exptl_crystal_size_max 0.17
_exptl_crystal_size_mid 0.12
_exptl_crystal_size_min 0.06
_refine_diff_density_max 0.594
_refine_diff_density_min -0.360
_refine_diff_density_rms 0.071
_refine_ls_extinction_method none
_refine_ls_goodness_of_fit_ref 1.012
_refine_ls_hydrogen_treatment mixed
_refine_ls_matrix_type full
_refine_ls_number_parameters 391
_refine_ls_number_reflns 9564
_refine_ls_number_restraints 0
_refine_ls_restrained_S_all 1.012
_refine_ls_R_factor_all 0.1018
_refine_ls_R_factor_gt 0.0482
_refine_ls_shift/su_max 0.000
_refine_ls_shift/su_mean 0.000
_refine_ls_structure_factor_coef Fsqd
_refine_ls_weighting_details 'calc w=1/[\s^2^(Fo^2^)+(0.0464P)^2^+0.0000P] where P=(Fo^2^+2Fc^2^)/3'
_refine_ls_weighting_scheme calc
_refine_ls_wR_factor_gt 0.0990
_refine_ls_wR_factor_ref 0.1176
_reflns_number_gt 5774
_reflns_number_total 9564
_reflns_threshold_expression >2sigma(I)
_cod_data_source_file c3dt51092a.txt
_cod_data_source_block tmbs10
_cod_depositor_comments
;
The following automatic conversions were performed:

'_symmetry_cell_setting' value 'Monoclinic' changed to 'monoclinic'
according to /home/saulius/struct/CIF-dictionaries/cif_core.dic
dictionary named 'cif_core.dic' version 2.4.2 from
2011-04-26.

'_exptl_absorpt_correction_type' value 'EMPIRICAL'
changed to 'empirical' according to
/home/saulius/struct/CIF-dictionaries/cif_core.dic dictionary named
'cif_core.dic' version 2.4.2 from 2011-04-26.

Automatic conversion script
Id: cif_fix_values 1891 2012-01-12 08:04:46Z andrius 
;
_cod_original_cell_volume 6257(4)
_cod_original_sg_symbol_H-M C2/c
_cod_database_code 7021740

loop_
_symmetry_equiv_pos_as_xyz
'x, y, z'
'-x, y, -z+1/2'
'x+1/2, y+1/2, z'
'-x+1/2, y+1/2, -z+1/2'
'-x, -y, -z'
'x, -y, z-1/2'
'-x+1/2, -y+1/2, -z'
'x+1/2, -y+1/2, z-1/2'

loop_
_atom_site_label
_atom_site_type_symbol
_atom_site_fract_x
_atom_site_fract_y
_atom_site_fract_z
_atom_site_U_iso_or_equiv
_atom_site_adp_type
_atom_site_occupancy
_atom_site_symmetry_multiplicity
_atom_site_calc_flag
_atom_site_refinement_flags
Na Na 0.04658(2) 0.25726(5) 0.22753(7) 0.02121(18) Uani 1 1 d .
B B 0.16642(7) 0.24115(14) 0.1922(2) 0.0198(5) Uani 1 1 d .
H1 H 0.1990(5) 0.2359(10) 0.1845(16) 0.010(5) Uiso 1 1 d .
N12 N 0.13569(5) 0.44406(10) 0.29488(15) 0.0235(4) Uani 1 1 d .
N11 N 0.15930(5) 0.32674(9) 0.24084(14) 0.0190(3) Uani 1 1 d .
N22 N 0.13484(5) 0.09667(10) 0.42361(14) 0.0199(4) Uani 1 1 d .
N21 N 0.15636(5) 0.17355(9) 0.28149(14) 0.0176(3) Uani 1 1 d .
N32 N 0.10632(5) 0.19797(10) -0.10581(14) 0.0206(4) Uani 1 1 d .
N31 N 0.14594(5) 0.22663(9) 0.06138(14) 0.0167(3) Uani 1 1 d .
S1 S 0.089996(15) 0.37472(3) 0.10715(5) 0.02212(12) Uani 1 1 d .
S2 S 0.106150(16) 0.24873(3) 0.42298(4) 0.02258(12) Uani 1 1 d .
S3 S 0.080400(15) 0.13606(3) 0.09516(5) 0.02187(12) Uani 1 1 d .
O1 O 0.0000 0.14605(11) 0.2500 0.0219(4) Uani 1 2 d S
O2 O 0.01058(4) 0.31677(8) 0.39194(12) 0.0240(3) Uani 1 1 d .
C11 C 0.12933(6) 0.38043(12) 0.21587(17) 0.0202(4) Uani 1 1 d .
C12 C 0.16983(6) 0.43084(12) 0.37241(19) 0.0256(5) Uani 1 1 d .
C13 C 0.18796(7) 0.47655(14) 0.4686(2) 0.0340(6) Uani 1 1 d .
H13A H 0.1772 0.5262 0.4920 0.041 Uiso 1 1 calc R
C14 C 0.22253(7) 0.44601(15) 0.5287(2) 0.0387(6) Uani 1 1 d .
H14A H 0.2357 0.4752 0.5953 0.046 Uiso 1 1 calc R
C15 C 0.23823(7) 0.37393(15) 0.4938(2) 0.0361(6) Uani 1 1 d .
H15A H 0.2623 0.3554 0.5358 0.043 Uiso 1 1 calc R
C16 C 0.21970(6) 0.32769(14) 0.39860(19) 0.0281(5) Uani 1 1 d .
H16A H 0.2304 0.2777 0.3761 0.034 Uiso 1 1 calc R
C17 C 0.18490(6) 0.35787(12) 0.33788(18) 0.0225(4) Uani 1 1 d .
C18 C 0.11210(7) 0.51713(13) 0.2955(2) 0.0343(5) Uani 1 1 d .
H18A H 0.0875 0.5096 0.2423 0.051 Uiso 1 1 calc R
H18B H 0.1265 0.5627 0.2660 0.051 Uiso 1 1 calc R
H18C H 0.1064 0.5282 0.3785 0.051 Uiso 1 1 calc R
C21 C 0.13330(6) 0.17273(12) 0.37337(17) 0.0196(4) Uani 1 1 d .
C22 C 0.15874(6) 0.04792(11) 0.36215(17) 0.0185(4) Uani 1 1 d .
C23 C 0.16945(6) -0.03291(12) 0.37761(19) 0.0245(5) Uani 1 1 d .
H23A H 0.1600 -0.0654 0.4385 0.029 Uiso 1 1 calc R
C24 C 0.19457(6) -0.06358(12) 0.2997(2) 0.0272(5) Uani 1 1 d .
H24A H 0.2027 -0.1184 0.3077 0.033 Uiso 1 1 calc R
C25 C 0.20809(6) -0.01572(13) 0.2101(2) 0.0266(5) Uani 1 1 d .
H25A H 0.2252 -0.0387 0.1582 0.032 Uiso 1 1 calc R
C26 C 0.19723(6) 0.06473(12) 0.19442(18) 0.0224(4) Uani 1 1 d .
H26A H 0.2065 0.0970 0.1329 0.027 Uiso 1 1 calc R
C27 C 0.17212(5) 0.09616(11) 0.27287(17) 0.0183(4) Uani 1 1 d .
C28 C 0.11586(6) 0.07143(13) 0.52837(18) 0.0273(5) Uani 1 1 d .
H28A H 0.0939 0.1077 0.5379 0.041 Uiso 1 1 calc R
H28B H 0.1348 0.0735 0.6017 0.041 Uiso 1 1 calc R
H28C H 0.1061 0.0161 0.5159 0.041 Uiso 1 1 calc R
C31 C 0.11178(6) 0.18896(11) 0.01825(17) 0.0185(4) Uani 1 1 d .
C32 C 0.13733(6) 0.24097(12) -0.14304(18) 0.0211(4) Uani 1 1 d .
C33 C 0.14527(7) 0.26319(13) -0.25897(19) 0.0287(5) Uani 1 1 d .
H33A H 0.1280 0.2501 -0.3296 0.034 Uiso 1 1 calc R
C34 C 0.17960(7) 0.30520(14) -0.2657(2) 0.0335(5) Uani 1 1 d .
H34A H 0.1861 0.3217 -0.3430 0.040 Uiso 1 1 calc R
C35 C 0.20499(7) 0.32409(14) -0.1618(2) 0.0334(5) Uani 1 1 d .
H35A H 0.2285 0.3526 -0.1702 0.040 Uiso 1 1 calc R
C36 C 0.19671(6) 0.30210(13) -0.0454(2) 0.0275(5) Uani 1 1 d .
H36A H 0.2139 0.3157 0.0253 0.033 Uiso 1 1 calc R
C37 C 0.16224(6) 0.25935(11) -0.03800(18) 0.0187(4) Uani 1 1 d .
C38 C 0.07467(6) 0.16258(14) -0.18694(19) 0.0313(5) Uani 1 1 d .
H38A H 0.0505 0.1634 -0.1479 0.047 Uiso 1 1 calc R
H38B H 0.0813 0.1066 -0.2051 0.047 Uiso 1 1 calc R
H38C H 0.0708 0.1938 -0.2626 0.047 Uiso 1 1 calc R
C41 C 0.01601(7) 0.09500(13) 0.3501(2) 0.0316(5) Uani 1 1 d .
H41A H 0.0070 0.1134 0.4273 0.038 Uiso 1 1 calc R
H41B H 0.0450 0.0961 0.3590 0.038 Uiso 1 1 calc R
C51 C 0.01041(7) 0.29021(14) 0.51684(19) 0.0311(5) Uani 1 1 d .
H51A H 0.0298 0.2465 0.5364 0.037 Uiso 1 1 calc R
H51B H -0.0158 0.2699 0.5302 0.037 Uiso 1 1 calc R
C52 C 0.02116(8) 0.36444(15) 0.5955(2) 0.0444(7) Uani 1 1 d .
H52A H -0.0025 0.3948 0.6116 0.053 Uiso 1 1 calc R
H52B H 0.0363 0.3492 0.6739 0.053 Uiso 1 1 calc R
C53 C 0.04600(7) 0.41321(14) 0.5175(2) 0.0379(6) Uani 1 1 d .
H53A H 0.0467 0.4711 0.5402 0.046 Uiso 1 1 calc R
H53B H 0.0731 0.3922 0.5228 0.046 Uiso 1 1 calc R
C54 C 0.02405(7) 0.39982(13) 0.3927(2) 0.0297(5) Uani 1 1 d .
H54A H 0.0016 0.4374 0.3782 0.036 Uiso 1 1 calc R
H54B H 0.0415 0.4084 0.3289 0.036 Uiso 1 1 calc R
C55 C 0.00092(8) 0.01075(14) 0.3180(2) 0.0472(7) Uani 1 1 d .
H55A H 0.0192 -0.0311 0.3550 0.057 Uiso 1 1 calc R
H55B H -0.0253 0.0020 0.3444 0.057 Uiso 1 1 calc R

loop_
_atom_site_aniso_label
_atom_site_aniso_U_11
_atom_site_aniso_U_22
_atom_site_aniso_U_33
_atom_site_aniso_U_23
_atom_site_aniso_U_13
_atom_site_aniso_U_12
Na 0.0205(4) 0.0223(4) 0.0207(4) 0.0003(3) 0.0021(3) 0.0002(3)
B 0.0186(11) 0.0214(11) 0.0188(11) 0.0024(9) 0.0000(9) -0.0006(9)
N12 0.0312(10) 0.0166(8) 0.0218(9) -0.0006(7) 0.0001(7) -0.0012(7)
N11 0.0214(9) 0.0176(8) 0.0170(8) 0.0017(6) -0.0023(7) -0.0033(7)
N22 0.0237(9) 0.0206(9) 0.0154(8) 0.0018(7) 0.0029(7) 0.0006(7)
N21 0.0201(8) 0.0181(8) 0.0146(8) -0.0004(6) 0.0021(6) -0.0004(7)
N32 0.0226(9) 0.0222(9) 0.0167(8) -0.0008(7) 0.0012(7) -0.0016(7)
N31 0.0171(8) 0.0178(8) 0.0156(8) 0.0010(6) 0.0033(6) -0.0021(6)
S1 0.0227(3) 0.0213(3) 0.0213(3) 0.0024(2) -0.0018(2) 0.0001(2)
S2 0.0260(3) 0.0240(3) 0.0177(2) -0.0010(2) 0.0021(2) 0.0053(2)
S3 0.0211(3) 0.0210(3) 0.0245(3) -0.0018(2) 0.0071(2) -0.0042(2)
O1 0.0212(10) 0.0197(10) 0.0249(11) 0.000 0.0030(8) 0.000
O2 0.0244(8) 0.0248(8) 0.0227(8) -0.0046(6) 0.0026(6) -0.0021(6)
C11 0.0245(10) 0.0178(9) 0.0179(10) 0.0017(8) 0.0014(8) -0.0036(8)
C12 0.0330(12) 0.0232(11) 0.0199(10) 0.0032(8) 0.0007(9) -0.0089(9)
C13 0.0514(15) 0.0267(12) 0.0229(11) -0.0004(9) -0.0005(11) -0.0158(11)
C14 0.0515(16) 0.0402(14) 0.0218(12) 0.0016(10) -0.0063(11) -0.0276(12)
C15 0.0336(13) 0.0432(15) 0.0280(12) 0.0120(11) -0.0112(10) -0.0188(11)
C16 0.0286(12) 0.0296(12) 0.0246(11) 0.0079(9) -0.0031(9) -0.0088(10)
C17 0.0265(11) 0.0209(10) 0.0194(10) 0.0033(8) -0.0007(8) -0.0087(8)
C18 0.0427(14) 0.0208(11) 0.0392(14) -0.0053(10) 0.0044(11) 0.0028(10)
C21 0.0195(10) 0.0239(10) 0.0142(9) -0.0004(8) -0.0035(8) 0.0011(8)
C22 0.0191(10) 0.0200(10) 0.0154(9) -0.0009(8) -0.0019(8) -0.0005(8)
C23 0.0266(11) 0.0198(10) 0.0255(11) 0.0029(8) -0.0043(9) -0.0017(9)
C24 0.0292(12) 0.0184(10) 0.0318(12) -0.0058(9) -0.0057(9) 0.0028(9)
C25 0.0218(11) 0.0290(12) 0.0282(12) -0.0079(9) 0.0005(9) 0.0019(9)
C26 0.0214(10) 0.0261(11) 0.0193(10) -0.0021(8) 0.0008(8) -0.0025(8)
C27 0.0171(9) 0.0182(9) 0.0183(10) -0.0006(8) -0.0030(8) -0.0005(8)
C28 0.0296(12) 0.0312(12) 0.0218(11) 0.0074(9) 0.0061(9) -0.0003(9)
C31 0.0193(10) 0.0168(9) 0.0196(10) -0.0013(8) 0.0035(8) 0.0026(8)
C32 0.0268(11) 0.0194(10) 0.0181(10) 0.0000(8) 0.0073(8) 0.0035(8)
C33 0.0398(13) 0.0291(12) 0.0180(10) 0.0016(9) 0.0066(9) 0.0021(10)
C34 0.0454(15) 0.0336(13) 0.0246(12) 0.0066(10) 0.0170(11) 0.0024(11)
C35 0.0331(13) 0.0327(13) 0.0370(13) 0.0080(10) 0.0149(11) -0.0066(10)
C36 0.0255(11) 0.0276(11) 0.0297(12) 0.0029(9) 0.0050(9) -0.0031(9)
C37 0.0216(10) 0.0158(9) 0.0198(10) 0.0029(8) 0.0066(8) 0.0016(8)
C38 0.0308(12) 0.0392(13) 0.0223(11) -0.0052(10) -0.0040(9) -0.0071(10)
C41 0.0264(12) 0.0310(12) 0.0370(13) 0.0116(10) 0.0019(10) 0.0047(10)
C51 0.0338(13) 0.0371(13) 0.0233(11) 0.0004(10) 0.0067(9) -0.0010(10)
C52 0.0623(18) 0.0454(16) 0.0256(12) -0.0100(11) 0.0060(12) 0.0036(14)
C53 0.0408(14) 0.0300(13) 0.0413(14) -0.0144(11) -0.0025(12) -0.0022(11)
C54 0.0339(13) 0.0224(11) 0.0334(12) -0.0051(9) 0.0073(10) -0.0042(9)
C55 0.0537(17) 0.0244(12) 0.0689(19) 0.0094(12) 0.0298(16) 0.0090(12)

loop_
_atom_type_symbol
_atom_type_description
_atom_type_scat_dispersion_real
_atom_type_scat_dispersion_imag
_atom_type_scat_source
C C 0.0033 0.0016 'International Tables Vol C Tables 4.2.6.8 and 6.1.1.4'
H H 0.0000 0.0000 'International Tables Vol C Tables 4.2.6.8 and 6.1.1.4'
B B 0.0013 0.0007 'International Tables Vol C Tables 4.2.6.8 and 6.1.1.4'
N N 0.0061 0.0033 'International Tables Vol C Tables 4.2.6.8 and 6.1.1.4'
O O 0.0106 0.0060 'International Tables Vol C Tables 4.2.6.8 and 6.1.1.4'
Na Na 0.0362 0.0249 'International Tables Vol C Tables 4.2.6.8 and 6.1.1.4'
S S 0.1246 0.1234 'International Tables Vol C Tables 4.2.6.8 and 6.1.1.4'

loop_
_geom_angle_atom_site_label_1
_geom_angle_atom_site_label_2
_geom_angle_atom_site_label_3
_geom_angle
_geom_angle_site_symmetry_1
_geom_angle_site_symmetry_3
O2 Na O1 82.27(5) 2 .
O2 Na O2 78.54(6) 2 .
O1 Na O2 80.74(5) . .
O2 Na S2 155.01(5) 2 .
O1 Na S2 107.93(4) . .
O2 Na S2 80.69(5) . .
O2 Na S3 111.14(5) 2 .
O1 Na S3 80.45(4) . .
O2 Na S3 157.37(5) . .
S2 Na S3 93.27(3) . .
O2 Na S1 84.53(5) 2 .
O1 Na S1 158.28(3) . .
O2 Na S1 113.39(5) . .
S2 Na S1 91.14(3) . .
S3 Na S1 88.37(4) . .
O2 Na Na 49.34(4) 2 2
O1 Na Na 48.14(4) . 2
O2 Na Na 47.36(4) . 2
S2 Na Na 121.18(4) . 2
S3 Na Na 123.13(3) . 2
S1 Na Na 129.56(3) . 2
H1 B N11 107.1(9) . .
H1 B N31 105.1(9) . .
N11 B N31 113.18(16) . .
H1 B N21 106.7(9) . .
N11 B N21 112.41(17) . .
N31 B N21 111.73(16) . .
C11 N12 C12 109.47(17) . .
C11 N12 C18 126.46(17) . .
C12 N12 C18 123.99(17) . .
C11 N11 C17 107.84(16) . .
C11 N11 B 132.36(16) . .
C17 N11 B 119.47(16) . .
C21 N22 C22 109.34(16) . .
C21 N22 C28 125.80(17) . .
C22 N22 C28 124.81(17) . .
C21 N21 C27 107.84(16) . .
C21 N21 B 132.32(17) . .
C27 N21 B 119.83(16) . .
C31 N32 C32 109.55(16) . .
C31 N32 C38 125.45(17) . .
C32 N32 C38 124.83(17) . .
C31 N31 C37 108.01(16) . .
C31 N31 B 132.34(16) . .
C37 N31 B 119.57(16) . .
C11 S1 Na 97.02(7) . .
C21 S2 Na 99.63(7) . .
C31 S3 Na 102.71(7) . .
C41 O1 C41 108.7(2) 2 .
C41 O1 Na 123.30(10) 2 .
C41 O1 Na 108.61(10) . .
C41 O1 Na 108.61(10) 2 2
C41 O1 Na 123.30(10) . 2
Na O1 Na 83.72(7) . 2
C54 O2 C51 108.58(15) . .
C54 O2 Na 128.40(12) . 2
C51 O2 Na 107.46(12) . 2
C54 O2 Na 101.02(12) . .
C51 O2 Na 128.87(12) . .
Na O2 Na 83.30(6) 2 .
N11 C11 N12 108.15(16) . .
N11 C11 S1 128.66(15) . .
N12 C11 S1 123.18(15) . .
C17 C12 N12 106.46(17) . .
C17 C12 C13 122.4(2) . .
N12 C12 C13 131.1(2) . .
C14 C13 C12 116.7(2) . .
C15 C14 C13 121.4(2) . .
C14 C15 C16 121.7(2) . .
C17 C16 C15 117.2(2) . .
C12 C17 C16 120.46(19) . .
C12 C17 N11 108.05(18) . .
C16 C17 N11 131.5(2) . .
N21 C21 N22 108.26(17) . .
N21 C21 S2 128.75(15) . .
N22 C21 S2 123.00(15) . .
N22 C22 C27 106.25(16) . .
N22 C22 C23 131.47(19) . .
C27 C22 C23 122.28(19) . .
C24 C23 C22 116.8(2) . .
C23 C24 C25 121.3(2) . .
C26 C25 C24 121.8(2) . .
C25 C26 C27 117.18(19) . .
C22 C27 C26 120.62(18) . .
C22 C27 N21 108.30(17) . .
C26 C27 N21 131.07(18) . .
N31 C31 N32 108.11(16) . .
N31 C31 S3 129.24(15) . .
N32 C31 S3 122.61(15) . .
N32 C32 C33 130.68(19) . .
N32 C32 C37 106.41(17) . .
C33 C32 C37 122.9(2) . .
C34 C33 C32 116.4(2) . .
C33 C34 C35 121.6(2) . .
C34 C35 C36 121.7(2) . .
C37 C36 C35 117.0(2) . .
C36 C37 C32 120.36(19) . .
C36 C37 N31 131.72(18) . .
C32 C37 N31 107.91(17) . .
O1 C41 C55 105.59(19) . .
O2 C51 C52 105.76(18) . .
C53 C52 C51 102.62(19) . .
C54 C53 C52 100.87(19) . .
O2 C54 C53 105.61(17) . .
C55 C55 C41 102.01(15) 2 .

loop_
_geom_bond_atom_site_label_1
_geom_bond_atom_site_label_2
_geom_bond_distance
_geom_bond_site_symmetry_2
Na O2 2.4430(17) 2
Na O1 2.4715(17) .
Na O2 2.5195(17) .
Na S2 2.8021(12) .
Na S3 2.8157(11) .
Na S1 2.8734(11) .
Na Na 3.2987(19) 2
B H1 1.138(18) .
B N11 1.545(3) .
B N31 1.553(3) .
B N21 1.559(3) .
N12 C11 1.370(2) .
N12 C12 1.387(3) .
N12 C18 1.457(3) .
N11 C11 1.364(3) .
N11 C17 1.404(2) .
N22 C21 1.375(2) .
N22 C22 1.386(2) .
N22 C28 1.458(3) .
N21 C21 1.362(2) .
N21 C27 1.399(2) .
N32 C31 1.373(2) .
N32 C32 1.385(3) .
N32 C38 1.450(2) .
N31 C31 1.365(2) .
N31 C37 1.401(2) .
S1 C11 1.704(2) .
S2 C21 1.696(2) .
S3 C31 1.695(2) .
O1 C41 1.450(2) 2
O1 C41 1.450(2) .
O1 Na 2.4716(17) 2
O2 C54 1.450(2) .
O2 C51 1.452(3) .
O2 Na 2.4431(17) 2
C12 C17 1.386(3) .
C12 C13 1.393(3) .
C13 C14 1.387(3) .
C14 C15 1.383(4) .
C15 C16 1.395(3) .
C16 C17 1.394(3) .
C22 C27 1.391(3) .
C22 C23 1.393(3) .
C23 C24 1.387(3) .
C24 C25 1.392(3) .
C25 C26 1.388(3) .
C26 C27 1.396(3) .
C32 C33 1.393(3) .
C32 C37 1.394(3) .
C33 C34 1.379(3) .
C34 C35 1.395(3) .
C35 C36 1.400(3) .
C36 C37 1.391(3) .
C41 C55 1.515(3) .
C51 C52 1.526(3) .
C52 C53 1.517(4) .
C53 C54 1.510(3) .
C55 C55 1.501(5) 2
